data_7005665
loop_
_publ_author_name
'Bernhardt, Paul V.'
'Chin, Piao'
'Sharpe, Philip C.'
'Richardson, Des R.'

_publ_section_title
;
 Hydrazone chelators for the treatment of iron overload disorders: iron
 coordination chemistry and biological activity.
;
_journal_issue 30
_journal_name_full 'Dalton transactions (Cambridge, England : 2003)'
_journal_page_first 3232
_journal_page_last 3244
_journal_paper_doi 10.1039/b704102k
_journal_year 2007
_chemical_compound_source 'synthesis as described'
_chemical_formula_moiety 'C13 H11 N3 O2'
_chemical_formula_sum 'C13 H11 N3 O2'
_chemical_formula_weight 241.25
_chemical_name_systematic
;
?
;
_space_group_IT_number 14
_symmetry_cell_setting monoclinic
_symmetry_Int_Tables_number 14
_symmetry_space_group_name_Hall '-P 2ybc'
_symmetry_space_group_name_H-M 'P 1 21/c 1'
_atom_sites_solution_hydrogens geom
_atom_sites_solution_primary direct
_atom_sites_solution_secondary difmap
_audit_conform_dict_location ftp://ftp.iucr.org/pub/cif_core.dic
_audit_conform_dict_name cif_core.dic
_audit_conform_dict_version 2.3
_audit_creation_date 2007-03-16T15:12:52-00:00
_audit_creation_method 'WinGX routine CIF_UPDATE'
_cell_angle_alpha 90
_cell_angle_beta 96.98(2)
_cell_angle_gamma 90
_cell_formula_units_Z 4
_cell_length_a 4.6180(10)
_cell_length_b 22.759(3)
_cell_length_c 10.663(3)
_cell_measurement_reflns_used 23
_cell_measurement_temperature 293(2)
_cell_measurement_theta_max 15.382
_cell_measurement_theta_min 8.501
_cell_measurement_wavelength 0.71073
_cell_volume 1112.4(4)
_computing_cell_refinement 'CAD4 Express (Enraf Nonius, 1994)'
_computing_data_collection 'CAD4 Express (Enraf Nonius, 1994)'
_computing_data_reduction 'XCAD4 (Harms & Wocadlo, 1995)'
_computing_molecular_graphics 'Ortep-3 for Windows (Farrugia, 1997)'
_computing_publication_material 'WinGX publication routines (Farrugia, 1999)'
_computing_structure_refinement 'SHELXL-97 (Sheldrick, 1997)'
_diffrn_ambient_temperature 293(2)
_diffrn_detector 'scintillation LiI'
_diffrn_detector_dtime 1.195
_diffrn_measured_fraction_theta_full 1
_diffrn_measured_fraction_theta_max 1
_diffrn_measurement_device '\k-geometry diffractometer'
_diffrn_measurement_device_type 'Enraf Nonius CAD4'
_diffrn_measurement_method 'non-profiled omega/2theta scans'
_diffrn_orient_matrix_type
;
x-axis points to radiation source
the matrix is specified in reciprocal space
;
_diffrn_orient_matrix_UB_11 -0.212604
_diffrn_orient_matrix_UB_12 0.008297
_diffrn_orient_matrix_UB_13 -0.022744
_diffrn_orient_matrix_UB_21 0.039445
_diffrn_orient_matrix_UB_22 0.043075
_diffrn_orient_matrix_UB_23 0.009506
_diffrn_orient_matrix_UB_31 0.0297
_diffrn_orient_matrix_UB_32 0.002393
_diffrn_orient_matrix_UB_33 -0.091224
_diffrn_radiation_monochromator graphite
_diffrn_radiation_probe x-ray
_diffrn_radiation_type MoK\a
_diffrn_radiation_wavelength 0.71073
_diffrn_reflns_av_R_equivalents 0.0559
_diffrn_reflns_av_unetI/netI 0.1062
_diffrn_reflns_limit_h_max 5
_diffrn_reflns_limit_h_min 0
_diffrn_reflns_limit_k_max 27
_diffrn_reflns_limit_k_min 0
_diffrn_reflns_limit_l_max 12
_diffrn_reflns_limit_l_min -12
_diffrn_reflns_number 2217
_diffrn_reflns_theta_full 24.96
_diffrn_reflns_theta_max 24.96
_diffrn_reflns_theta_min 1.79
_diffrn_source 'Enraf Nonius FR590'
_diffrn_standards_decay_% 1
_diffrn_standards_interval_time 120
_diffrn_standards_number 3
_exptl_absorpt_coefficient_mu 0.101
_exptl_absorpt_correction_T_max 0.6196
_exptl_absorpt_correction_T_min 0.451
_exptl_absorpt_correction_type psi-scan
_exptl_absorpt_process_details
;
North A.C.T., Phillips D.C. & Mathews F.S. (1968) Acta. Cryst. A24, 351
Number of psi-scan sets used was 3
Theta correction was applied.
Averaged transmission function was used.
No Fourier smoothing was applied.
;
_exptl_crystal_colour colourless
_exptl_crystal_density_diffrn 1.441
_exptl_crystal_density_method 'not measured'
_exptl_crystal_description prism
_exptl_crystal_F_000 504
_exptl_crystal_size_max 0.3
_exptl_crystal_size_mid 0.13
_exptl_crystal_size_min 0.13
_refine_diff_density_max 0.271
_refine_diff_density_min -0.215
_refine_diff_density_rms 0.059
_refine_ls_extinction_method none
_refine_ls_goodness_of_fit_ref 0.956
_refine_ls_hydrogen_treatment constr
_refine_ls_matrix_type full
_refine_ls_number_parameters 163
_refine_ls_number_reflns 1964
_refine_ls_number_restraints 0
_refine_ls_restrained_S_all 0.956
_refine_ls_R_factor_all 0.1686
_refine_ls_R_factor_gt 0.0494
_refine_ls_shift/su_max 0
_refine_ls_shift/su_mean 0
_refine_ls_structure_factor_coef Fsqd
_refine_ls_weighting_details 'calc w=1/[\s^2^(Fo^2^)+(0.0736P)^2^+0.0000P] where P=(Fo^2^+2Fc^2^)/3'
_refine_ls_weighting_scheme calc
_refine_ls_wR_factor_gt 0.1151
_refine_ls_wR_factor_ref 0.1589
_reflns_number_gt 854
_reflns_number_total 1964
_reflns_threshold_expression >2sigma(I)
_cod_data_source_file b704102k.txt
_cod_data_source_block ac44345
_cod_original_sg_symbol_H-M 'P 21/c'
_cod_database_code 7005665

loop_
_symmetry_equiv_pos_as_xyz
'x, y, z'
'-x, y+1/2, -z+1/2'
'-x, -y, -z'
'x, -y-1/2, z-1/2'

loop_
_atom_site_label
_atom_site_type_symbol
_atom_site_fract_x
_atom_site_fract_y
_atom_site_fract_z
_atom_site_U_iso_or_equiv
_atom_site_adp_type
_atom_site_occupancy
_atom_site_symmetry_multiplicity
_atom_site_calc_flag
_atom_site_refinement_flags
_atom_site_disorder_assembly
_atom_site_disorder_group
C1 C 0.5111(9) 0.03188(18) 0.3048(4) 0.0488(12) Uani 1 1 d . . .
H1 H 0.4751 0.007 0.3702 0.059 Uiso 1 1 calc R . .
C2 C 0.3622(9) 0.02276(18) 0.1893(4) 0.0470(11) Uani 1 1 d . . .
H2 H 0.228 -0.0077 0.1757 0.056 Uiso 1 1 calc R . .
C3 C 0.4137(8) 0.05951(18) 0.0925(4) 0.0437(11) Uani 1 1 d . . .
H3 H 0.3145 0.0542 0.012 0.052 Uiso 1 1 calc R . .
C4 C 0.6140(8) 0.10455(18) 0.1152(4) 0.0385(10) Uani 1 1 d . . .
H4 H 0.6504 0.1301 0.0509 0.046 Uiso 1 1 calc R . .
C5 C 0.7583(8) 0.11070(16) 0.2351(3) 0.0327(9) Uani 1 1 d . . .
C6 C 0.9758(8) 0.15630(17) 0.2697(4) 0.0363(10) Uani 1 1 d . . .
H6 H 1.0444 0.1631 0.3541 0.044 Uiso 1 1 calc R . .
C7 C 1.3908(8) 0.26284(16) 0.1356(4) 0.0331(9) Uani 1 1 d . . .
C8 C 1.6184(8) 0.30608(15) 0.1884(3) 0.0309(9) Uani 1 1 d . . .
C9 C 1.6994(8) 0.34851(17) 0.1052(4) 0.0360(10) Uani 1 1 d . . .
H9 H 1.6069 0.35 0.0227 0.043 Uiso 1 1 calc R . .
C10 C 1.9164(8) 0.38835(16) 0.1447(4) 0.0356(10) Uani 1 1 d . . .
C11 C 2.0546(8) 0.38606(17) 0.2659(3) 0.0363(10) Uani 1 1 d . . .
H11 H 2.2036 0.4125 0.2917 0.044 Uiso 1 1 calc R . .
C12 C 1.9743(8) 0.34509(16) 0.3492(4) 0.0366(10) Uani 1 1 d . . .
H12 H 2.0683 0.3441 0.4315 0.044 Uiso 1 1 calc R . .
C13 C 1.7536(8) 0.30506(16) 0.3118(4) 0.0365(10) Uani 1 1 d . . .
H13 H 1.697 0.2778 0.3691 0.044 Uiso 1 1 calc R . .
N1 N 0.7081(7) 0.07496(14) 0.3301(3) 0.0407(9) Uani 1 1 d . . .
N2 N 1.0710(6) 0.18690(13) 0.1828(3) 0.0355(8) Uani 1 1 d . . .
N3 N 1.2766(6) 0.22883(14) 0.2223(3) 0.0364(8) Uani 1 1 d . . .
H3A H 1.3327 0.2335 0.3015 0.044 Uiso 1 1 calc R . .
O1 O 1.3155(6) 0.25774(12) 0.0226(2) 0.0466(8) Uani 1 1 d . . .
O2 O 2.0076(6) 0.43009(12) 0.0676(2) 0.0609(9) Uani 1 1 d . . .
H2A H 1.9119 0.4278 -0.0022 0.091 Uiso 1 1 calc R . .

loop_
_atom_site_aniso_label
_atom_site_aniso_U_11
_atom_site_aniso_U_22
_atom_site_aniso_U_33
_atom_site_aniso_U_23
_atom_site_aniso_U_13
_atom_site_aniso_U_12
C1 0.065(3) 0.034(3) 0.048(3) 0.005(2) 0.008(2) -0.011(2)
C2 0.047(3) 0.032(2) 0.060(3) 0.000(2) 0.000(2) -0.013(2)
C3 0.045(2) 0.040(2) 0.043(2) -0.007(2) -0.005(2) 0.000(2)
C4 0.046(2) 0.036(2) 0.035(2) 0.0039(19) 0.0072(19) -0.001(2)
C5 0.036(2) 0.028(2) 0.037(2) -0.0008(18) 0.0122(19) 0.0025(18)
C6 0.039(2) 0.036(2) 0.035(2) -0.0022(19) 0.0048(19) 0.000(2)
C7 0.035(2) 0.030(2) 0.035(2) -0.0014(19) 0.0055(18) 0.0015(18)
C8 0.034(2) 0.023(2) 0.038(2) -0.0045(17) 0.0103(18) 0.0025(17)
C9 0.035(2) 0.034(2) 0.039(2) -0.0048(19) 0.0057(18) 0.003(2)
C10 0.042(2) 0.026(2) 0.039(2) 0.0024(19) 0.010(2) 0.0002(19)
C11 0.035(2) 0.033(2) 0.040(2) -0.0068(19) 0.0025(19) -0.0023(19)
C12 0.041(2) 0.032(2) 0.037(2) -0.006(2) 0.0042(18) 0.0034(19)
C13 0.037(2) 0.035(2) 0.039(2) -0.0008(18) 0.0074(19) 0.003(2)
N1 0.046(2) 0.037(2) 0.0387(19) 0.0002(17) 0.0042(16) -0.0048(17)
N2 0.0303(18) 0.0306(19) 0.046(2) -0.0061(16) 0.0058(16) -0.0023(16)
N3 0.0351(18) 0.0346(19) 0.0394(19) -0.0049(16) 0.0043(15) -0.0025(16)
O1 0.0542(18) 0.0438(18) 0.0411(16) -0.0037(14) 0.0025(13) -0.0133(15)
O2 0.078(2) 0.053(2) 0.0485(17) 0.0112(16) -0.0050(16) -0.0275(18)

loop_
_atom_type_symbol
_atom_type_description
_atom_type_scat_dispersion_real
_atom_type_scat_dispersion_imag
_atom_type_scat_source
C C 0.0033 0.0016 'International Tables Vol C Tables 4.2.6.8 and 6.1.1.4'
H H 0 0 'International Tables Vol C Tables 4.2.6.8 and 6.1.1.4'
N N 0.0061 0.0033 'International Tables Vol C Tables 4.2.6.8 and 6.1.1.4'
O O 0.0106 0.006 'International Tables Vol C Tables 4.2.6.8 and 6.1.1.4'

loop_
_geom_angle_atom_site_label_1
_geom_angle_atom_site_label_2
_geom_angle_atom_site_label_3
_geom_angle
_geom_angle_site_symmetry_1
_geom_angle_site_symmetry_3
_geom_angle_publ_flag
N1 C1 C2 123.6(4) . . ?
C1 C2 C3 118.5(4) . . ?
C2 C3 C4 119.6(4) . . ?
C5 C4 C3 118.5(4) . . ?
N1 C5 C4 122.1(4) . . ?
N1 C5 C6 114.7(3) . . ?
C4 C5 C6 123.2(4) . . ?
N2 C6 C5 119.4(4) . . ?
O1 C7 N3 122.0(3) . . ?
O1 C7 C8 122.5(4) . . ?
N3 C7 C8 115.5(3) . . ?
C13 C8 C9 119.4(3) . . ?
C13 C8 C7 124.1(3) . . ?
C9 C8 C7 116.5(3) . . ?
C10 C9 C8 120.2(4) . . ?
O2 C10 C11 117.0(4) . . ?
O2 C10 C9 122.9(4) . . ?
C11 C10 C9 120.1(4) . . ?
C12 C11 C10 120.4(4) . . ?
C11 C12 C13 120.5(4) . . ?
C8 C13 C12 119.5(4) . . ?
C5 N1 C1 117.8(3) . . ?
C6 N2 N3 116.2(3) . . ?
C7 N3 N2 119.8(3) . . ?

loop_
_geom_bond_atom_site_label_1
_geom_bond_atom_site_label_2
_geom_bond_distance
_geom_bond_site_symmetry_2
_geom_bond_publ_flag
C1 N1 1.342(5) . ?
C1 C2 1.352(5) . ?
C2 C3 1.372(5) . ?
C3 C4 1.382(5) . ?
C4 C5 1.375(5) . ?
C5 N1 1.341(4) . ?
C5 C6 1.460(5) . ?
C6 N2 1.279(4) . ?
C7 O1 1.218(4) . ?
C7 N3 1.360(4) . ?
C7 C8 1.499(5) . ?
C8 C13 1.386(5) . ?
C8 C9 1.393(5) . ?
C9 C10 1.379(5) . ?
C10 O2 1.356(4) . ?
C10 C11 1.371(5) . ?
C11 C12 1.370(5) . ?
C12 C13 1.389(5) . ?
N2 N3 1.376(4) . ?

loop_
_cod_related_entry_id
_cod_related_entry_database
_cod_related_entry_code
1 ChemSpider 5288199
